data_2211592
loop_
_publ_author_name
'Zhang, Qiao-Zhen'
'Zhao, Yan-Li'
'Chen, Xin'
'Yu, Ming'

_publ_section_title
;
 (<i>E</i>)-1-(4-Benzoyloxy-3-methoxybenzylidene)-2-(4-nitrophenyl)hydrazine
;
_journal_coeditor_code SA2021
_journal_issue 12
_journal_name_full 'Acta Crystallographica Section E'
_journal_page_first o5375
_journal_page_last o5376
_journal_paper_doi 10.1107/S1600536806045466
_journal_volume 62
_journal_year 2006
_chemical_formula_iupac 'C21 H17 N3 O5'
_chemical_formula_moiety 'C21 H17 N3 O5'
_chemical_formula_sum 'C21 H17 N3 O5'
_chemical_formula_weight 391.38
_chemical_name_systematic
;
(E)-1-[(3-Methoxy-4-benzoyloxy)benzylidene]-2-(4-nitrophenyl)hydrazine
;
_space_group_IT_number 14
_symmetry_cell_setting monoclinic
_symmetry_space_group_name_Hall '-P 2yn'
_symmetry_space_group_name_H-M 'P 1 21/n 1'
_atom_sites_solution_hydrogens geom
_atom_sites_solution_primary direct
_atom_sites_solution_secondary difmap
_audit_creation_method SHELXL-97
_cell_angle_alpha 90.00
_cell_angle_beta 104.07(3)
_cell_angle_gamma 90.00
_cell_formula_units_Z 4
_cell_length_a 8.1110(16)
_cell_length_b 14.965(3)
_cell_length_c 16.220(3)
_cell_measurement_reflns_used 2542
_cell_measurement_temperature 294(2)
_cell_measurement_theta_max 23.52
_cell_measurement_theta_min 3.25
_cell_volume 1909.7(7)
_computing_cell_refinement 'SAINT (Bruker, 1999)'
_computing_data_collection 'SMART (Bruker, 1999)'
_computing_data_reduction SAINT
_computing_molecular_graphics 'SHELXTL (Sheldrick, 1997b)'
_computing_publication_material SHELXTL
_computing_structure_refinement 'SHELXL97 (Sheldrick, 1997a)'
_computing_structure_solution 'SHELXS97 (Sheldrick, 1997a)'
_diffrn_ambient_temperature 294(2)
_diffrn_measured_fraction_theta_full 0.983
_diffrn_measured_fraction_theta_max 0.983
_diffrn_measurement_device_type 'Bruker SMART APEX CCD area-detector'
_diffrn_measurement_method '\f and \w'
_diffrn_radiation_monochromator graphite
_diffrn_radiation_source 'fine-focus sealed tube'
_diffrn_radiation_type MoK\a
_diffrn_radiation_wavelength 0.71073
_diffrn_reflns_av_R_equivalents 0.0816
_diffrn_reflns_av_sigmaI/netI 0.0679
_diffrn_reflns_limit_h_max 9
_diffrn_reflns_limit_h_min -9
_diffrn_reflns_limit_k_max 17
_diffrn_reflns_limit_k_min -11
_diffrn_reflns_limit_l_max 19
_diffrn_reflns_limit_l_min -19
_diffrn_reflns_number 11378
_diffrn_reflns_theta_full 25.01
_diffrn_reflns_theta_max 25.01
_diffrn_reflns_theta_min 2.72
_diffrn_standards_number 0
_exptl_absorpt_coefficient_mu 0.099
_exptl_absorpt_correction_T_max 0.990
_exptl_absorpt_correction_T_min 0.973
_exptl_absorpt_correction_type multi-scan
_exptl_absorpt_process_details '(SADABS; Sheldrick, 1996)'
_exptl_crystal_colour orange
_exptl_crystal_density_diffrn 1.361
_exptl_crystal_density_method 'not measured'
_exptl_crystal_description block
_exptl_crystal_F_000 816
_exptl_crystal_size_max 0.15
_exptl_crystal_size_mid 0.12
_exptl_crystal_size_min 0.10
_refine_diff_density_max 0.154
_refine_diff_density_min -0.167
_refine_ls_extinction_method none
_refine_ls_goodness_of_fit_ref 1.024
_refine_ls_hydrogen_treatment constr
_refine_ls_matrix_type full
_refine_ls_number_parameters 263
_refine_ls_number_reflns 3322
_refine_ls_number_restraints 0
_refine_ls_restrained_S_all 1.024
_refine_ls_R_factor_all 0.1274
_refine_ls_R_factor_gt 0.0693
_refine_ls_shift/su_max 0.000
_refine_ls_shift/su_mean 0.000
_refine_ls_structure_factor_coef Fsqd
_refine_ls_weighting_details 'calc w=1/[\s^2^(Fo^2^)+(0.0709P)^2^] where P=(Fo^2^+2Fc^2^)/3'
_refine_ls_weighting_scheme calc
_refine_ls_wR_factor_gt 0.1322
_refine_ls_wR_factor_ref 0.1587
_reflns_number_gt 1960
_reflns_number_total 3322
_reflns_threshold_expression I>2\s(I)
_cod_data_source_file sa2021.cif
_cod_data_source_block I
_cod_original_sg_symbol_H-M 'P 21/n'
_cod_database_code 2211592
_cod_database_fobs_code 2211592

loop_
_symmetry_equiv_pos_as_xyz
'x, y, z'
'-x+1/2, y+1/2, -z+1/2'
'-x, -y, -z'
'x-1/2, -y-1/2, z-1/2'

loop_
_atom_site_type_symbol
_atom_site_label
_atom_site_fract_x
_atom_site_fract_y
_atom_site_fract_z
_atom_site_U_iso_or_equiv
_atom_site_adp_type
_atom_site_calc_flag
_atom_site_refinement_flags
_atom_site_occupancy
O O1 0.4194(3) 0.92875(18) 0.64359(14) 0.0769(8) Uani d . 1
O O2 0.2467(2) 0.91781(16) 0.73193(14) 0.0649(7) Uani d . 1
O O3 0.3310(2) 1.08856(17) 0.77068(14) 0.0702(7) Uani d . 1
O O4 1.4862(3) 0.74896(18) 1.41804(19) 0.0997(10) Uani d . 1
O O5 1.4169(3) 0.64748(19) 1.32102(19) 0.0974(9) Uani d . 1
N N1 0.8670(3) 0.93557(18) 1.06154(15) 0.0506(7) Uani d . 1
N N2 0.9907(3) 0.96397(17) 1.12960(15) 0.0546(7) Uani d . 1
H H2 1.0061 1.0203 1.1391 0.066 Uiso calc R 1
N N3 1.4068(3) 0.7241(2) 1.3477(2) 0.0693(8) Uani d . 1
C C1 0.1393(4) 0.8907(2) 0.5028(2) 0.0691(10) Uani d . 1
H H1 0.2445 0.8990 0.4906 0.083 Uiso calc R 1
C C2 -0.0012(4) 0.8742(3) 0.4376(2) 0.0793(11) Uani d . 1
H H2A 0.0088 0.8726 0.3817 0.095 Uiso calc R 1
C C3 -0.1551(4) 0.8602(3) 0.4552(2) 0.0788(11) Uani d . 1
H H3 -0.2500 0.8488 0.4111 0.095 Uiso calc R 1
C C4 -0.1711(4) 0.8629(3) 0.5373(2) 0.0808(12) Uani d . 1
H H4 -0.2764 0.8528 0.5487 0.097 Uiso calc R 1
C C5 -0.0310(4) 0.8805(2) 0.6032(2) 0.0671(10) Uani d . 1
H H5 -0.0423 0.8826 0.6588 0.081 Uiso calc R 1
C C6 0.1264(3) 0.8950(2) 0.5862(2) 0.0509(8) Uani d . 1
C C7 0.2800(4) 0.9156(2) 0.6540(2) 0.0556(8) Uani d . 1
C C8 0.3839(3) 0.9369(2) 0.80130(19) 0.0547(8) Uani d . 1
C C9 0.4671(4) 0.8685(2) 0.8500(2) 0.0626(9) Uani d . 1
H H9 0.4357 0.8096 0.8357 0.075 Uiso calc R 1
C C10 0.5977(4) 0.8864(2) 0.9203(2) 0.0596(9) Uani d . 1
H H10 0.6542 0.8398 0.9535 0.071 Uiso calc R 1
C C11 0.6442(3) 0.9743(2) 0.94121(18) 0.0465(7) Uani d . 1
C C12 0.5566(3) 1.0431(2) 0.89265(18) 0.0494(8) Uani d . 1
H H12 0.5863 1.1020 0.9075 0.059 Uiso calc R 1
C C13 0.4245(3) 1.0254(2) 0.82169(19) 0.0521(8) Uani d . 1
C C14 0.3492(4) 1.1777(2) 0.8001(2) 0.0734(10) Uani d . 1
H H14A 0.3283 1.1806 0.8558 0.110 Uiso calc R 1
H H14B 0.2691 1.2150 0.7619 0.110 Uiso calc R 1
H H14C 0.4625 1.1980 0.8025 0.110 Uiso calc R 1
C C15 0.7822(3) 0.9969(2) 1.01487(19) 0.0512(8) Uani d . 1
H H15 0.8085 1.0566 1.0279 0.061 Uiso calc R 1
C C16 1.0899(3) 0.9037(2) 1.18255(18) 0.0455(7) Uani d . 1
C C17 1.0765(3) 0.8115(2) 1.1672(2) 0.0541(8) Uani d . 1
H H17 0.9976 0.7897 1.1199 0.065 Uiso calc R 1
C C18 1.1796(3) 0.7536(2) 1.2218(2) 0.0577(9) Uani d . 1
H H18 1.1708 0.6924 1.2117 0.069 Uiso calc R 1
C C19 1.2967(3) 0.7862(2) 1.2919(2) 0.0523(8) Uani d . 1
C C20 1.3126(3) 0.8771(2) 1.3082(2) 0.0547(8) Uani d . 1
H H20 1.3919 0.8982 1.3557 0.066 Uiso calc R 1
C C21 1.2114(3) 0.9351(2) 1.25437(18) 0.0514(8) Uani d . 1
H H21 1.2223 0.9962 1.2649 0.062 Uiso calc R 1

loop_
_atom_site_aniso_label
_atom_site_aniso_U_11
_atom_site_aniso_U_22
_atom_site_aniso_U_33
_atom_site_aniso_U_12
_atom_site_aniso_U_13
_atom_site_aniso_U_23
O1 0.0541(12) 0.114(2) 0.0604(15) -0.0096(13) 0.0095(10) -0.0062(15)
O2 0.0530(11) 0.0894(18) 0.0468(14) -0.0139(11) 0.0015(10) -0.0081(13)
O3 0.0638(13) 0.0713(17) 0.0654(15) 0.0061(12) -0.0037(11) 0.0089(14)
O4 0.0877(16) 0.095(2) 0.091(2) -0.0110(15) -0.0282(15) 0.0259(18)
O5 0.109(2) 0.0637(18) 0.111(2) 0.0269(16) 0.0096(16) 0.0143(18)
N1 0.0431(12) 0.0611(17) 0.0440(15) -0.0048(12) 0.0032(11) -0.0051(14)
N2 0.0561(14) 0.0484(15) 0.0527(16) -0.0033(12) 0.0004(12) -0.0019(14)
N3 0.0542(16) 0.068(2) 0.082(2) -0.0018(16) 0.0105(16) 0.020(2)
C1 0.0641(19) 0.083(3) 0.059(2) -0.0113(18) 0.0134(17) -0.005(2)
C2 0.082(2) 0.096(3) 0.054(2) -0.019(2) 0.0052(19) -0.005(2)
C3 0.071(2) 0.098(3) 0.056(3) -0.024(2) -0.0064(18) 0.001(2)
C4 0.0593(19) 0.108(3) 0.068(3) -0.023(2) 0.0035(18) 0.005(2)
C5 0.066(2) 0.077(3) 0.053(2) -0.0102(18) 0.0053(16) 0.0033(19)
C6 0.0518(16) 0.0473(18) 0.049(2) -0.0071(14) 0.0035(14) -0.0032(16)
C7 0.0541(18) 0.055(2) 0.054(2) -0.0001(16) 0.0071(15) 0.0000(17)
C8 0.0479(16) 0.066(2) 0.048(2) -0.0086(16) 0.0065(14) -0.0076(18)
C9 0.0680(19) 0.052(2) 0.063(2) -0.0051(17) 0.0068(17) -0.0051(18)
C10 0.0629(18) 0.054(2) 0.056(2) 0.0043(16) 0.0030(16) -0.0038(17)
C11 0.0437(14) 0.0552(19) 0.0408(18) 0.0022(15) 0.0105(13) -0.0010(16)
C12 0.0484(15) 0.055(2) 0.0448(19) -0.0046(14) 0.0116(14) -0.0019(16)
C13 0.0453(15) 0.061(2) 0.050(2) 0.0057(16) 0.0104(14) 0.0021(18)
C14 0.070(2) 0.062(2) 0.085(3) 0.0103(18) 0.0129(18) 0.017(2)
C15 0.0493(16) 0.055(2) 0.048(2) -0.0005(15) 0.0108(14) -0.0007(16)
C16 0.0406(14) 0.0494(18) 0.0449(18) -0.0028(14) 0.0076(13) 0.0020(16)
C17 0.0488(16) 0.054(2) 0.056(2) -0.0071(15) 0.0051(14) -0.0078(17)
C18 0.0530(17) 0.0443(19) 0.073(2) -0.0016(15) 0.0108(17) -0.0008(18)
C19 0.0423(15) 0.053(2) 0.060(2) 0.0012(15) 0.0102(14) 0.0139(18)
C20 0.0504(16) 0.062(2) 0.0484(19) -0.0072(16) 0.0049(14) 0.0022(18)
C21 0.0548(16) 0.0490(18) 0.0467(19) -0.0036(15) 0.0052(14) -0.0030(16)

loop_
_atom_type_symbol
_atom_type_description
_atom_type_scat_dispersion_real
_atom_type_scat_dispersion_imag
_atom_type_scat_source
C C 0.0033 0.0016 'International Tables Vol C Tables 4.2.6.8 and 6.1.1.4'
H H 0.0000 0.0000 'International Tables Vol C Tables 4.2.6.8 and 6.1.1.4'
N N 0.0061 0.0033 'International Tables Vol C Tables 4.2.6.8 and 6.1.1.4'
O O 0.0106 0.0060 'International Tables Vol C Tables 4.2.6.8 and 6.1.1.4'

loop_
_geom_angle_atom_site_label_1
_geom_angle_atom_site_label_2
_geom_angle_atom_site_label_3
_geom_angle
C7 O2 C8 116.9(2)
C13 O3 C14 117.0(2)
C15 N1 N2 116.0(2)
C16 N2 N1 120.5(2)
C16 N2 H2 119.7
N1 N2 H2 119.7
O4 N3 O5 123.0(3)
O4 N3 C19 119.5(3)
O5 N3 C19 117.5(3)
C2 C1 C6 120.9(3)
C2 C1 H1 119.5
C6 C1 H1 119.5
C3 C2 C1 119.8(4)
C3 C2 H2A 120.1
C1 C2 H2A 120.1
C2 C3 C4 120.5(3)
C2 C3 H3 119.8
C4 C3 H3 119.8
C3 C4 C5 120.2(3)
C3 C4 H4 119.9
C5 C4 H4 119.9
C4 C5 C6 120.0(3)
C4 C5 H5 120.0
C6 C5 H5 120.0
C1 C6 C5 118.6(3)
C1 C6 C7 119.1(3)
C5 C6 C7 122.3(3)
O1 C7 O2 122.3(3)
O1 C7 C6 125.6(3)
O2 C7 C6 112.0(3)
C9 C8 C13 121.5(3)
C9 C8 O2 119.6(3)
C13 C8 O2 118.8(3)
C8 C9 C10 120.2(3)
C8 C9 H9 119.9
C10 C9 H9 119.9
C9 C10 C11 119.6(3)
C9 C10 H10 120.2
C11 C10 H10 120.2
C12 C11 C10 119.7(3)
C12 C11 C15 118.5(3)
C10 C11 C15 121.8(3)
C11 C12 C13 120.9(3)
C11 C12 H12 119.5
C13 C12 H12 119.5
O3 C13 C8 117.0(3)
O3 C13 C12 125.0(3)
C8 C13 C12 118.0(3)
O3 C14 H14A 109.5
O3 C14 H14B 109.5
H14A C14 H14B 109.5
O3 C14 H14C 109.5
H14A C14 H14C 109.5
H14B C14 H14C 109.5
N1 C15 C11 120.8(3)
N1 C15 H15 119.6
C11 C15 H15 119.6
N2 C16 C17 122.0(3)
N2 C16 C21 119.1(3)
C17 C16 C21 118.9(3)
C18 C17 C16 119.9(3)
C18 C17 H17 120.0
C16 C17 H17 120.0
C17 C18 C19 119.9(3)
C17 C18 H18 120.0
C19 C18 H18 120.0
C18 C19 C20 121.1(3)
C18 C19 N3 119.0(3)
C20 C19 N3 119.8(3)
C21 C20 C19 119.4(3)
C21 C20 H20 120.3
C19 C20 H20 120.3
C20 C21 C16 120.7(3)
C20 C21 H21 119.6
C16 C21 H21 119.6

loop_
_geom_bond_atom_site_label_1
_geom_bond_atom_site_label_2
_geom_bond_distance
O1 C7 1.199(3)
O2 C7 1.356(4)
O2 C8 1.406(3)
O3 C13 1.359(3)
O3 C14 1.412(4)
O4 N3 1.225(4)
O5 N3 1.234(4)
N1 C15 1.279(3)
N1 N2 1.366(3)
N2 C16 1.364(3)
N2 H2 0.8600
N3 C19 1.445(4)
C1 C2 1.375(4)
C1 C6 1.384(4)
C1 H1 0.9300
C2 C3 1.363(5)
C2 H2A 0.9300
C3 C4 1.368(5)
C3 H3 0.9300
C4 C5 1.383(4)
C4 H4 0.9300
C5 C6 1.387(4)
C5 H5 0.9300
C6 C7 1.479(4)
C8 C9 1.368(4)
C8 C13 1.385(4)
C9 C10 1.381(4)
C9 H9 0.9300
C10 C11 1.388(4)
C10 H10 0.9300
C11 C12 1.383(4)
C11 C15 1.464(4)
C12 C13 1.394(4)
C12 H12 0.9300
C14 H14A 0.9600
C14 H14B 0.9600
C14 H14C 0.9600
C15 H15 0.9300
C16 C17 1.402(4)
C16 C21 1.411(4)
C17 C18 1.369(4)
C17 H17 0.9300
C18 C19 1.381(4)
C18 H18 0.9300
C19 C20 1.386(4)
C20 C21 1.357(4)
C20 H20 0.9300
C21 H21 0.9300

loop_
_geom_hbond_atom_site_label_D
_geom_hbond_atom_site_label_H
_geom_hbond_atom_site_label_A
_geom_hbond_site_symmetry_A
_geom_hbond_distance_DH
_geom_hbond_distance_HA
_geom_hbond_distance_DA
_geom_hbond_angle_DHA
_geom_hbond_publ_flag
N2 H2 O5 2_757 0.86 2.06 2.907(4) 169 yes

loop_
_geom_torsion_atom_site_label_1
_geom_torsion_atom_site_label_2
_geom_torsion_atom_site_label_3
_geom_torsion_atom_site_label_4
_geom_torsion
C15 N1 N2 C16 -179.0(3)
C6 C1 C2 C3 -1.2(6)
C1 C2 C3 C4 0.3(6)
C2 C3 C4 C5 0.5(6)
C3 C4 C5 C6 -0.4(6)
C2 C1 C6 C5 1.3(5)
C2 C1 C6 C7 -178.2(3)
C4 C5 C6 C1 -0.5(5)
C4 C5 C6 C7 179.0(3)
C8 O2 C7 O1 0.3(5)
C8 O2 C7 C6 -179.9(3)
C1 C6 C7 O1 -0.5(5)
C5 C6 C7 O1 180.0(3)
C1 C6 C7 O2 179.7(3)
C5 C6 C7 O2 0.2(4)
C7 O2 C8 C9 -98.5(3)
C7 O2 C8 C13 85.5(4)
C13 C8 C9 C10 -1.5(5)
O2 C8 C9 C10 -177.4(3)
C8 C9 C10 C11 -0.1(5)
C9 C10 C11 C12 1.6(4)
C9 C10 C11 C15 -179.7(3)
C10 C11 C12 C13 -1.5(4)
C15 C11 C12 C13 179.8(3)
C14 O3 C13 C8 168.1(3)
C14 O3 C13 C12 -11.6(4)
C9 C8 C13 O3 -178.1(3)
O2 C8 C13 O3 -2.2(4)
C9 C8 C13 C12 1.6(4)
O2 C8 C13 C12 177.5(3)
C11 C12 C13 O3 179.6(3)
C11 C12 C13 C8 -0.1(4)
N2 N1 C15 C11 -178.7(2)
C12 C11 C15 N1 -179.8(3)
C10 C11 C15 N1 1.4(4)
N1 N2 C16 C17 3.6(4)
N1 N2 C16 C21 -177.2(2)
N2 C16 C17 C18 179.6(3)
C21 C16 C17 C18 0.4(4)
C16 C17 C18 C19 0.0(5)
C17 C18 C19 C20 -0.2(5)
C17 C18 C19 N3 -178.7(3)
O4 N3 C19 C18 -165.4(3)
O5 N3 C19 C18 15.1(4)
O4 N3 C19 C20 16.0(4)
O5 N3 C19 C20 -163.4(3)
C18 C19 C20 C21 0.0(5)
N3 C19 C20 C21 178.4(3)
C19 C20 C21 C16 0.5(4)
N2 C16 C21 C20 -179.8(3)
C17 C16 C21 C20 -0.6(4)
